data_1518168
loop_
_publ_author_name
'Langeslay, Ryan R.'
'Fieser, Megan E.'
'Ziller, Joseph W.'
'Furche, Filipp'
'Evans, William J.'

_publ_section_title
;
 Synthesis, structure, and reactivity of crystalline molecular complexes
 of the {[C5H3(SiMe3)2]3Th}1&#x2212;anion containing thorium in the formal
 +2 oxidation state
;
_journal_issue 1
_journal_name_full 'Chem. Sci.'
_journal_page_first 517
_journal_paper_doi 10.1039/C4SC03033H
_journal_volume 6
_journal_year 2015
_chemical_formula_sum 'C53 H103 K O8 Si6 Th'
_chemical_formula_weight 1308.03
_chemical_name_systematic
; 
 ? 
;
_space_group_crystal_system monoclinic
_space_group_IT_number 14
_space_group_name_Hall '-P 2yn'
_space_group_name_H-M_alt 'P 1 21/n 1'
_symmetry_space_group_name_Hall '-P 2yn'
_symmetry_space_group_name_H-M 'P 1 21/n 1'
_atom_sites_solution_hydrogens geom
_atom_sites_solution_primary direct
_atom_sites_solution_secondary difmap
_audit_creation_method SHELXL-2014
_cell_angle_alpha 90
_cell_angle_beta 99.6558(11)
_cell_angle_gamma 90
_cell_formula_units_Z 4
_cell_length_a 17.1884(16)
_cell_length_b 18.0161(16)
_cell_length_c 22.654(2)
_cell_measurement_reflns_used 9396
_cell_measurement_temperature 133(2)
_cell_measurement_theta_max 27.71
_cell_measurement_theta_min 2.31
_cell_volume 6915.8(11)
_computing_cell_refinement 'Bruker SAINT 8.34a, 2013'
_computing_data_collection 'Bruker APEX2 2013.10-0, 2013'
_computing_data_reduction 'Bruker SAINT 8.34a, 2013'
_computing_molecular_graphics 'Bruker SHELXTL'
_computing_publication_material 'Bruker SHELXTL'
_computing_structure_refinement 'SHELXL-2014 (Sheldrick, 2014)'
_computing_structure_solution 'Bruker SHELXTL 2013/1'
_diffrn_ambient_temperature 133(2)
_diffrn_measured_fraction_theta_full 0.999
_diffrn_measured_fraction_theta_max 0.997
_diffrn_measurement_device_type 'Bruker SMART APEX II CCD'
_diffrn_measurement_method '\f and \w scans'
_diffrn_radiation_type MoK\a
_diffrn_radiation_wavelength 0.71073
_diffrn_reflns_av_R_equivalents 0.0441
_diffrn_reflns_av_unetI/netI 0.0335
_diffrn_reflns_Laue_measured_fraction_full 0.999
_diffrn_reflns_Laue_measured_fraction_max 0.997
_diffrn_reflns_limit_h_max 21
_diffrn_reflns_limit_h_min -21
_diffrn_reflns_limit_k_max 22
_diffrn_reflns_limit_k_min -22
_diffrn_reflns_limit_l_max 28
_diffrn_reflns_limit_l_min -28
_diffrn_reflns_number 73786
_diffrn_reflns_point_group_measured_fraction_full 0.999
_diffrn_reflns_point_group_measured_fraction_max 0.997
_diffrn_reflns_theta_full 25.242
_diffrn_reflns_theta_max 26.370
_diffrn_reflns_theta_min 1.381
_diffrn_source 'fine-focus sealed tube'
_exptl_absorpt_coefficient_mu 2.362
_exptl_absorpt_correction_T_max 0.7098
_exptl_absorpt_correction_T_min 0.6224
_exptl_absorpt_correction_type numerical
_exptl_absorpt_process_details 'Bruker SADABS 2012/1'
_exptl_crystal_colour red
_exptl_crystal_density_diffrn 1.256
_exptl_crystal_density_meas ?
_exptl_crystal_density_method not_measured
_exptl_crystal_description irregular
_exptl_crystal_F_000 2712
_exptl_crystal_size_max 0.262
_exptl_crystal_size_mid 0.255
_exptl_crystal_size_min 0.254
_refine_diff_density_max 2.171
_refine_diff_density_min -0.878
_refine_diff_density_rms 0.114
_refine_ls_extinction_method none
_refine_ls_goodness_of_fit_ref 1.100
_refine_ls_hydrogen_treatment constr
_refine_ls_matrix_type full
_refine_ls_number_parameters 632
_refine_ls_number_reflns 14108
_refine_ls_number_restraints 0
_refine_ls_restrained_S_all 1.100
_refine_ls_R_factor_all 0.0511
_refine_ls_R_factor_gt 0.0384
_refine_ls_shift/su_max 0.004
_refine_ls_shift/su_mean 0.000
_refine_ls_structure_factor_coef Fsqd
_refine_ls_weighting_details 'w=1/[\s^2^(Fo^2^)+(0.0400P)^2^+21.6851P] where P=(Fo^2^+2Fc^2^)/3'
_refine_ls_weighting_scheme calc
_refine_ls_wR_factor_gt 0.0921
_refine_ls_wR_factor_ref 0.0976
_reflns_Friedel_coverage 0.000
_reflns_number_gt 11825
_reflns_number_total 14108
_reflns_threshold_expression 'I > 2\s(I)'
_cod_data_source_file c4sc03033h3.cif
_cod_data_source_block rrl20
_cod_depositor_comments
;
The following automatic conversions were performed:

'_exptl_crystal_density_meas' value 'not_measured' was changed to '?'
- the value is perceived as not measured.

Automatic conversion script
Id: cif_fix_values 3008 2015-01-20 13:52:24Z robertas 

 Adding full bibliography for 1518167--1518170.cif.
;
_cod_database_code 1518168
_shelx_space_group_comment
; 
The symmetry employed for this shelxl refinement is uniquely defined 
by the following loop, which should always be used as a source of 
symmetry information in preference to the above space-group names. 
They are only intended as comments. 
;
_shelx_estimated_absorpt_t_min 0.577
_shelx_estimated_absorpt_t_max 0.585
_shelxl_version_number 2014-2

loop_
_space_group_symop_operation_xyz
'x, y, z'
'-x+1/2, y+1/2, -z+1/2'
'-x, -y, -z'
'x-1/2, -y-1/2, z-1/2'

loop_
_atom_site_label
_atom_site_type_symbol
_atom_site_fract_x
_atom_site_fract_y
_atom_site_fract_z
_atom_site_U_iso_or_equiv
_atom_site_adp_type
_atom_site_occupancy
_atom_site_site_symmetry_order
_atom_site_calc_flag
_atom_site_refinement_flags_posn
_atom_site_refinement_flags_adp
_atom_site_refinement_flags_occupancy
_atom_site_disorder_assembly
_atom_site_disorder_group
Th1 Th 0.63945(2) 0.71001(2) 0.83836(2) 0.01794(5) Uani 1 1 d . . . . .
Si1 Si 0.49838(8) 0.73803(7) 0.67310(6) 0.0244(3) Uani 1 1 d . . . . .
Si2 Si 0.49109(7) 0.52904(7) 0.86831(5) 0.0226(3) Uani 1 1 d . . . . .
Si3 Si 0.60019(9) 0.94428(7) 0.82007(6) 0.0300(3) Uani 1 1 d . . . . .
Si4 Si 0.64112(8) 0.76714(8) 1.02557(6) 0.0305(3) Uani 1 1 d . . . . .
Si5 Si 0.80829(8) 0.73134(8) 0.71562(6) 0.0306(3) Uani 1 1 d . . . . .
Si6 Si 0.81008(10) 0.57292(9) 0.93640(8) 0.0446(4) Uani 1 1 d . . . . .
C1 C 0.5359(3) 0.6732(2) 0.73465(19) 0.0224(9) Uani 1 1 d . . . . .
C2 C 0.4965(2) 0.6538(2) 0.78418(19) 0.0209(9) Uani 1 1 d . . . . .
H2A H 0.4444 0.6746 0.7900 0.025 Uiso 1 1 calc R U . . .
C3 C 0.5326(3) 0.5904(2) 0.81562(19) 0.0210(9) Uani 1 1 d . . . . .
C4 C 0.5950(3) 0.5704(2) 0.7844(2) 0.0225(9) Uani 1 1 d . . . . .
H4A H 0.6271 0.5240 0.7919 0.027 Uiso 1 1 calc R U . . .
C5 C 0.5971(3) 0.6185(2) 0.73637(19) 0.0231(9) Uani 1 1 d . . . . .
H5A H 0.6299 0.6110 0.7043 0.028 Uiso 1 1 calc R U . . .
C6 C 0.4677(3) 0.6835(3) 0.6018(2) 0.0313(11) Uani 1 1 d . . . . .
H6A H 0.5124 0.6539 0.5934 0.047 Uiso 1 1 calc R U . . .
H6B H 0.4509 0.7178 0.5686 0.047 Uiso 1 1 calc R U . . .
H6C H 0.4238 0.6505 0.6065 0.047 Uiso 1 1 calc R U . . .
C7 C 0.5697(3) 0.8091(3) 0.6548(2) 0.0333(11) Uani 1 1 d . . . . .
H7A H 0.5907 0.8373 0.6910 0.050 Uiso 1 1 calc R U . . .
H7B H 0.5426 0.8430 0.6242 0.050 Uiso 1 1 calc R U . . .
H7C H 0.6131 0.7844 0.6396 0.050 Uiso 1 1 calc R U . . .
C8 C 0.4075(3) 0.7845(3) 0.6904(2) 0.0354(12) Uani 1 1 d . . . . .
H8A H 0.4202 0.8112 0.7284 0.053 Uiso 1 1 calc R U . . .
H8B H 0.3670 0.7470 0.6934 0.053 Uiso 1 1 calc R U . . .
H8C H 0.3875 0.8195 0.6583 0.053 Uiso 1 1 calc R U . . .
C9 C 0.5593(4) 0.4502(3) 0.8904(3) 0.0527(17) Uani 1 1 d . . . . .
H9A H 0.6104 0.4692 0.9104 0.079 Uiso 1 1 calc R U . . .
H9B H 0.5666 0.4222 0.8546 0.079 Uiso 1 1 calc R U . . .
H9C H 0.5370 0.4175 0.9178 0.079 Uiso 1 1 calc R U . . .
C10 C 0.3945(4) 0.4896(4) 0.8298(3) 0.0532(17) Uani 1 1 d . . . . .
H10A H 0.3567 0.5301 0.8187 0.080 Uiso 1 1 calc R U . . .
H10B H 0.3737 0.4553 0.8569 0.080 Uiso 1 1 calc R U . . .
H10C H 0.4027 0.4630 0.7936 0.080 Uiso 1 1 calc R U . . .
C11 C 0.4646(4) 0.5769(3) 0.9350(3) 0.0523(17) Uani 1 1 d . . . . .
H11A H 0.5122 0.5982 0.9588 0.078 Uiso 1 1 calc R U . . .
H11B H 0.4411 0.5411 0.9594 0.078 Uiso 1 1 calc R U . . .
H11C H 0.4266 0.6165 0.9219 0.078 Uiso 1 1 calc R U . . .
C12 C 0.5923(3) 0.8538(2) 0.85732(19) 0.0241(9) Uani 1 1 d . . . . .
C13 C 0.6453(3) 0.8323(2) 0.9103(2) 0.0249(10) Uani 1 1 d . . . . .
H13A H 0.6951 0.8595 0.9264 0.030 Uiso 1 1 calc R U . . .
C14 C 0.6088(3) 0.7793(2) 0.94412(19) 0.0230(9) Uani 1 1 d . . . . .
C15 C 0.5330(3) 0.7672(2) 0.9104(2) 0.0228(9) Uani 1 1 d . . . . .
H15A H 0.4903 0.7379 0.9244 0.027 Uiso 1 1 calc R U . . .
C16 C 0.5229(3) 0.8111(2) 0.85924(19) 0.0225(9) Uani 1 1 d . . . . .
H16A H 0.4714 0.8185 0.8320 0.027 Uiso 1 1 calc R U . . .
C17 C 0.5149(4) 0.9613(3) 0.7584(2) 0.0493(15) Uani 1 1 d . . . . .
H17A H 0.5165 0.9255 0.7260 0.074 Uiso 1 1 calc R U . . .
H17B H 0.5181 1.0118 0.7430 0.074 Uiso 1 1 calc R U . . .
H17C H 0.4653 0.9553 0.7739 0.074 Uiso 1 1 calc R U . . .
C18 C 0.5971(3) 1.0185(3) 0.8781(2) 0.0337(11) Uani 1 1 d . . . . .
H18A H 0.6433 1.0138 0.9097 0.051 Uiso 1 1 calc R U . . .
H18B H 0.5489 1.0130 0.8955 0.051 Uiso 1 1 calc R U . . .
H18C H 0.5973 1.0675 0.8593 0.051 Uiso 1 1 calc R U . . .
C19 C 0.6946(4) 0.9568(3) 0.7920(3) 0.0483(16) Uani 1 1 d . . . . .
H19A H 0.7388 0.9507 0.8252 0.072 Uiso 1 1 calc R U . . .
H19B H 0.6964 1.0067 0.7750 0.072 Uiso 1 1 calc R U . . .
H19C H 0.6987 0.9197 0.7610 0.072 Uiso 1 1 calc R U . . .
C20 C 0.5922(4) 0.6880(3) 1.0573(2) 0.0441(14) Uani 1 1 d . . . . .
H20A H 0.5348 0.6928 1.0461 0.066 Uiso 1 1 calc R U . . .
H20B H 0.6066 0.6883 1.1010 0.066 Uiso 1 1 calc R U . . .
H20C H 0.6094 0.6413 1.0414 0.066 Uiso 1 1 calc R U . . .
C21 C 0.6134(3) 0.8543(3) 1.0631(2) 0.0396(13) Uani 1 1 d . . . . .
H21A H 0.5564 0.8625 1.0525 0.059 Uiso 1 1 calc R U . . .
H21B H 0.6415 0.8967 1.0496 0.059 Uiso 1 1 calc R U . . .
H21C H 0.6278 0.8491 1.1066 0.059 Uiso 1 1 calc R U . . .
C22 C 0.7504(3) 0.7608(3) 1.0472(2) 0.0406(13) Uani 1 1 d . . . . .
H22A H 0.7695 0.7164 1.0291 0.061 Uiso 1 1 calc R U . . .
H22B H 0.7644 0.7578 1.0908 0.061 Uiso 1 1 calc R U . . .
H22C H 0.7749 0.8050 1.0328 0.061 Uiso 1 1 calc R U . . .
C23 C 0.7826(3) 0.7148(3) 0.7909(2) 0.0253(10) Uani 1 1 d . . . . .
C24 C 0.7778(3) 0.6444(3) 0.8189(2) 0.0276(10) Uani 1 1 d . . . . .
H24A H 0.7798 0.5960 0.7976 0.033 Uiso 1 1 calc R U . . .
C25 C 0.7865(3) 0.6509(3) 0.8828(2) 0.0296(11) Uani 1 1 d . . . . .
C26 C 0.7962(3) 0.7291(3) 0.8937(2) 0.0274(10) Uani 1 1 d . . . . .
H26A H 0.8129 0.7520 0.9341 0.033 Uiso 1 1 calc R U . . .
C27 C 0.7931(2) 0.7668(3) 0.8392(2) 0.0242(10) Uani 1 1 d . . . . .
H27A H 0.8059 0.8205 0.8353 0.029 Uiso 1 1 calc R U . . .
C28 C 0.9142(3) 0.7038(4) 0.7183(3) 0.0508(16) Uani 1 1 d . . . . .
H28A H 0.9230 0.6545 0.7364 0.076 Uiso 1 1 calc R U . . .
H28B H 0.9485 0.7399 0.7424 0.076 Uiso 1 1 calc R U . . .
H28C H 0.9264 0.7028 0.6776 0.076 Uiso 1 1 calc R U . . .
C29 C 0.7995(4) 0.8317(3) 0.6946(3) 0.0442(14) Uani 1 1 d . . . . .
H29A H 0.7436 0.8458 0.6867 0.066 Uiso 1 1 calc R U . . .
H29B H 0.8228 0.8400 0.6586 0.066 Uiso 1 1 calc R U . . .
H29C H 0.8273 0.8618 0.7276 0.066 Uiso 1 1 calc R U . . .
C30 C 0.7505(3) 0.6743(3) 0.6548(2) 0.0320(11) Uani 1 1 d . . . . .
H30A H 0.7555 0.6217 0.6656 0.048 Uiso 1 1 calc R U . . .
H30B H 0.7709 0.6825 0.6174 0.048 Uiso 1 1 calc R U . . .
H30C H 0.6949 0.6889 0.6493 0.048 Uiso 1 1 calc R U . . .
C31 C 0.7405(4) 0.5550(4) 0.9900(3) 0.0616(18) Uani 1 1 d . . . . .
H31A H 0.6860 0.5571 0.9685 0.092 Uiso 1 1 calc R U . . .
H31B H 0.7480 0.5928 1.0215 0.092 Uiso 1 1 calc R U . . .
H31C H 0.7509 0.5058 1.0079 0.092 Uiso 1 1 calc R U . . .
C32 C 0.8145(5) 0.4869(3) 0.8924(4) 0.077(2) Uani 1 1 d . . . . .
H32A H 0.7620 0.4758 0.8699 0.116 Uiso 1 1 calc R U . . .
H32B H 0.8322 0.4456 0.9196 0.116 Uiso 1 1 calc R U . . .
H32C H 0.8517 0.4937 0.8645 0.116 Uiso 1 1 calc R U . . .
C33 C 0.9039(16) 0.6025(16) 0.9943(9) 0.060(7) Uani 0.5 1 d . . P A 1
H33A H 0.9460 0.5659 0.9937 0.091 Uiso 0.5 1 calc R U P A 1
H33B H 0.8902 0.6047 1.0346 0.091 Uiso 0.5 1 calc R U P A 1
H33C H 0.9220 0.6514 0.9834 0.091 Uiso 0.5 1 calc R U P A 1
C33A C 0.9123(18) 0.5836(13) 0.9711(10) 0.077(9) Uani 0.5 1 d . . P A 2
H33D H 0.9436 0.5429 0.9586 0.115 Uiso 0.5 1 calc R U P A 2
H33E H 0.9161 0.5828 1.0148 0.115 Uiso 0.5 1 calc R U P A 2
H33F H 0.9325 0.6311 0.9588 0.115 Uiso 0.5 1 calc R U P A 2
K1 K 0.19894(5) 0.86423(5) 0.91112(4) 0.0245(2) Uani 1 1 d . . . . .
O1 O 0.1010(2) 0.7481(2) 0.93786(17) 0.0401(9) Uani 1 1 d . . . . .
O2 O 0.03459(19) 0.8753(2) 0.87322(15) 0.0341(8) Uani 1 1 d . . . . .
O3 O 0.13841(18) 0.97191(18) 0.82730(14) 0.0287(7) Uani 1 1 d . . . . .
O4 O 0.29831(18) 0.97460(17) 0.88182(14) 0.0259(7) Uani 1 1 d . . . . .
O5 O 0.35914(18) 0.84837(18) 0.95006(14) 0.0271(7) Uani 1 1 d . . . . .
O6 O 0.2546(2) 0.75820(19) 0.99996(15) 0.0326(8) Uani 1 1 d . . . . .
O7 O 0.1697(4) 0.9615(3) 0.9929(2) 0.0858(19) Uani 1 1 d . . . . .
O8 O 0.2385(3) 0.7994(3) 0.8130(2) 0.0703(15) Uani 1 1 d . . . . .
C34 C 0.0186(3) 0.7632(4) 0.9251(3) 0.0521(16) Uani 1 1 d . . . . .
H34A H 0.0031 0.7940 0.9574 0.063 Uiso 1 1 calc R U . . .
H34B H -0.0114 0.7162 0.9229 0.063 Uiso 1 1 calc R U . . .
C35 C 0.0002(3) 0.8034(3) 0.8669(3) 0.0472(15) Uani 1 1 d . . . . .
H35A H 0.0215 0.7754 0.8355 0.057 Uiso 1 1 calc R U . . .
H35B H -0.0577 0.8076 0.8547 0.057 Uiso 1 1 calc R U . . .
C36 C 0.0111(3) 0.9202(3) 0.8211(2) 0.0374(12) Uani 1 1 d . . . . .
H36A H -0.0460 0.9315 0.8165 0.045 Uiso 1 1 calc R U . . .
H36B H 0.0208 0.8932 0.7850 0.045 Uiso 1 1 calc R U . . .
C37 C 0.0576(3) 0.9906(3) 0.8278(2) 0.0363(12) Uani 1 1 d . . . . .
H37A H 0.0381 1.0249 0.7945 0.044 Uiso 1 1 calc R U . . .
H37B H 0.0523 1.0153 0.8660 0.044 Uiso 1 1 calc R U . . .
C38 C 0.1872(3) 1.0356(3) 0.8270(2) 0.0347(12) Uani 1 1 d . . . . .
H38A H 0.1856 1.0660 0.8632 0.042 Uiso 1 1 calc R U . . .
H38B H 0.1683 1.0664 0.7913 0.042 Uiso 1 1 calc R U . . .
C39 C 0.2693(3) 1.0096(3) 0.8260(2) 0.0325(11) Uani 1 1 d . . . . .
H39A H 0.2697 0.9741 0.7927 0.039 Uiso 1 1 calc R U . . .
H39B H 0.3033 1.0523 0.8198 0.039 Uiso 1 1 calc R U . . .
C40 C 0.3761(3) 0.9474(3) 0.8843(2) 0.0297(11) Uani 1 1 d . . . . .
H40A H 0.4116 0.9885 0.8773 0.036 Uiso 1 1 calc R U . . .
H40B H 0.3770 0.9097 0.8527 0.036 Uiso 1 1 calc R U . . .
C41 C 0.4041(3) 0.9137(3) 0.9444(2) 0.0298(11) Uani 1 1 d . . . . .
H41A H 0.4608 0.9010 0.9485 0.036 Uiso 1 1 calc R U . . .
H41B H 0.3974 0.9495 0.9763 0.036 Uiso 1 1 calc R U . . .
C42 C 0.3815(3) 0.8140(3) 1.0070(2) 0.0338(12) Uani 1 1 d . . . . .
H42A H 0.3691 0.8472 1.0390 0.041 Uiso 1 1 calc R U . . .
H42B H 0.4389 0.8041 1.0144 0.041 Uiso 1 1 calc R U . . .
C43 C 0.3368(3) 0.7425(3) 1.0075(2) 0.0369(12) Uani 1 1 d . . . . .
H43A H 0.3479 0.7100 0.9746 0.044 Uiso 1 1 calc R U . . .
H43B H 0.3538 0.7163 1.0459 0.044 Uiso 1 1 calc R U . . .
C44 C 0.2090(4) 0.6927(3) 1.0015(3) 0.0445(14) Uani 1 1 d . . . . .
H44A H 0.2255 0.6664 1.0399 0.053 Uiso 1 1 calc R U . . .
H44B H 0.2170 0.6591 0.9685 0.053 Uiso 1 1 calc R U . . .
C45 C 0.1238(4) 0.7144(3) 0.9950(3) 0.0464(14) Uani 1 1 d . . . . .
H45A H 0.0910 0.6699 0.9983 0.056 Uiso 1 1 calc R U . . .
H45B H 0.1161 0.7496 1.0270 0.056 Uiso 1 1 calc R U . . .
C46 C 0.1906(4) 1.0329(3) 1.0065(3) 0.0561(17) Uani 1 1 d . . . . .
H46A H 0.1890 1.0621 0.9693 0.067 Uiso 1 1 calc R U . . .
H46B H 0.2450 1.0348 1.0293 0.067 Uiso 1 1 calc R U . . .
C47 C 0.1347(4) 1.0645(3) 1.0427(3) 0.0542(16) Uani 1 1 d . . . . .
H47A H 0.0932 1.0938 1.0175 0.065 Uiso 1 1 calc R U . . .
H47B H 0.1624 1.0965 1.0750 0.065 Uiso 1 1 calc R U . . .
C48 C 0.0999(4) 0.9968(3) 1.0683(3) 0.0537(16) Uani 1 1 d . . . . .
H48A H 0.1257 0.9877 1.1102 0.064 Uiso 1 1 calc R U . . .
H48B H 0.0425 1.0028 1.0673 0.064 Uiso 1 1 calc R U . . .
C49 C 0.1165(4) 0.9346(3) 1.0281(3) 0.0475(15) Uani 1 1 d . . . . .
H49A H 0.1396 0.8918 1.0523 0.057 Uiso 1 1 calc R U . . .
H49B H 0.0671 0.9183 1.0024 0.057 Uiso 1 1 calc R U . . .
C50 C 0.1969(5) 0.8016(4) 0.7541(4) 0.074(2) Uiso 1 1 d . . . . .
H50A H 0.2293 0.8252 0.7271 0.088 Uiso 1 1 calc R U . . .
H50B H 0.1474 0.8303 0.7523 0.088 Uiso 1 1 calc R U . . .
C51 C 0.1796(7) 0.7249(6) 0.7366(5) 0.110(3) Uiso 1 1 d . . . . .
H51A H 0.1746 0.7181 0.6928 0.132 Uiso 0.5 1 calc R U P B 1
H51B H 0.1310 0.7070 0.7501 0.132 Uiso 0.5 1 calc R U P B 1
H51C H 0.2116 0.7094 0.7063 0.132 Uiso 0.5 1 calc R U P C 2
H51D H 0.1231 0.7194 0.7192 0.132 Uiso 0.5 1 calc R U P C 2
C52 C 0.2517(10) 0.6872(9) 0.7696(7) 0.074(4) Uiso 0.5 1 d . . P D 1
H52A H 0.2399 0.6352 0.7791 0.089 Uiso 0.5 1 calc R U P D 1
H52B H 0.2947 0.6873 0.7454 0.089 Uiso 0.5 1 calc R U P D 1
C52A C 0.2010(11) 0.6741(11) 0.7963(8) 0.087(5) Uiso 0.5 1 d . . P D 2
H52C H 0.2188 0.6235 0.7881 0.104 Uiso 0.5 1 calc R U P D 2
H52D H 0.1582 0.6722 0.8206 0.104 Uiso 0.5 1 calc R U P D 2
C53 C 0.2738(5) 0.7303(4) 0.8239(4) 0.0662(19) Uiso 1 1 d . . . . .
H53A H 0.2549 0.7057 0.8580 0.079 Uiso 0.5 1 calc R U P D 1
H53B H 0.3319 0.7355 0.8336 0.079 Uiso 0.5 1 calc R U P D 1
H53C H 0.2912 0.7218 0.8673 0.079 Uiso 0.5 1 calc R U P D 2
H53D H 0.3195 0.7245 0.8029 0.079 Uiso 0.5 1 calc R U P D 2

loop_
_atom_site_aniso_label
_atom_site_aniso_U_11
_atom_site_aniso_U_22
_atom_site_aniso_U_33
_atom_site_aniso_U_23
_atom_site_aniso_U_13
_atom_site_aniso_U_12
Th1 0.02006(8) 0.01647(8) 0.01668(8) -0.00147(6) 0.00133(6) -0.00334(6)
Si1 0.0288(7) 0.0243(6) 0.0192(6) -0.0016(5) 0.0015(5) -0.0024(5)
Si2 0.0256(6) 0.0218(6) 0.0210(6) -0.0011(5) 0.0054(5) -0.0050(5)
Si3 0.0482(8) 0.0197(6) 0.0235(7) -0.0019(5) 0.0102(6) -0.0016(6)
Si4 0.0338(7) 0.0372(8) 0.0185(6) 0.0023(5) -0.0014(5) -0.0104(6)
Si5 0.0272(7) 0.0363(8) 0.0307(7) -0.0089(6) 0.0117(6) -0.0066(6)
Si6 0.0404(9) 0.0297(8) 0.0587(10) 0.0118(7) -0.0057(8) -0.0002(7)
C1 0.024(2) 0.024(2) 0.020(2) -0.0028(18) 0.0027(18) -0.0060(18)
C2 0.018(2) 0.026(2) 0.018(2) -0.0026(17) -0.0002(17) -0.0050(17)
C3 0.023(2) 0.018(2) 0.021(2) -0.0063(17) 0.0029(17) -0.0103(17)
C4 0.022(2) 0.020(2) 0.025(2) -0.0058(18) 0.0021(18) -0.0049(17)
C5 0.025(2) 0.026(2) 0.019(2) -0.0073(18) 0.0057(18) -0.0083(18)
C6 0.039(3) 0.033(3) 0.021(2) -0.002(2) 0.002(2) -0.003(2)
C7 0.037(3) 0.031(3) 0.032(3) 0.005(2) 0.004(2) -0.008(2)
C8 0.036(3) 0.044(3) 0.024(2) -0.003(2) 0.000(2) 0.009(2)
C9 0.045(3) 0.044(3) 0.076(4) 0.028(3) 0.028(3) 0.009(3)
C10 0.053(4) 0.067(4) 0.038(3) 0.009(3) 0.004(3) -0.030(3)
C11 0.078(4) 0.042(3) 0.046(3) -0.009(3) 0.039(3) -0.020(3)
C12 0.034(2) 0.019(2) 0.020(2) 0.0001(17) 0.0075(19) 0.0011(18)
C13 0.027(2) 0.024(2) 0.023(2) -0.0066(18) 0.0026(19) -0.0088(19)
C14 0.027(2) 0.024(2) 0.017(2) -0.0033(17) 0.0018(18) -0.0040(18)
C15 0.028(2) 0.020(2) 0.021(2) -0.0035(17) 0.0063(19) -0.0019(18)
C16 0.026(2) 0.021(2) 0.020(2) -0.0058(17) 0.0004(18) 0.0050(17)
C17 0.078(4) 0.031(3) 0.034(3) 0.001(2) -0.003(3) 0.001(3)
C18 0.046(3) 0.022(2) 0.034(3) -0.004(2) 0.011(2) -0.003(2)
C19 0.079(4) 0.025(3) 0.050(4) -0.003(2) 0.038(3) -0.008(3)
C20 0.050(3) 0.050(3) 0.030(3) 0.010(2) 0.001(3) -0.012(3)
C21 0.045(3) 0.047(3) 0.026(3) -0.008(2) 0.004(2) -0.011(3)
C22 0.034(3) 0.053(3) 0.030(3) 0.003(2) -0.011(2) -0.007(3)
C23 0.017(2) 0.029(2) 0.030(2) -0.007(2) 0.0056(18) -0.0032(18)
C24 0.020(2) 0.022(2) 0.040(3) -0.006(2) 0.003(2) 0.0026(18)
C25 0.025(2) 0.028(3) 0.033(3) 0.000(2) 0.000(2) -0.0001(19)
C26 0.020(2) 0.030(3) 0.029(3) -0.001(2) -0.0040(19) -0.0018(18)
C27 0.017(2) 0.025(2) 0.030(3) -0.0033(19) 0.0020(18) -0.0033(17)
C28 0.030(3) 0.075(5) 0.050(4) -0.026(3) 0.014(3) -0.005(3)
C29 0.055(4) 0.042(3) 0.043(3) -0.008(3) 0.027(3) -0.015(3)
C30 0.037(3) 0.036(3) 0.026(3) -0.003(2) 0.013(2) -0.003(2)
C31 0.070(5) 0.050(4) 0.064(4) 0.020(3) 0.011(4) 0.004(3)
C32 0.105(6) 0.029(3) 0.106(6) 0.016(4) 0.040(5) 0.014(4)
C33 0.041(9) 0.093(19) 0.038(10) 0.024(9) -0.020(8) -0.027(11)
C33A 0.079(15) 0.039(10) 0.089(19) 0.036(12) -0.053(16) -0.010(9)
K1 0.0201(5) 0.0265(5) 0.0268(5) 0.0018(4) 0.0039(4) 0.0005(4)
O1 0.036(2) 0.043(2) 0.041(2) 0.0088(17) 0.0062(17) -0.0092(17)
O2 0.0234(17) 0.044(2) 0.0332(19) 0.0009(16) -0.0013(14) -0.0043(15)
O3 0.0239(16) 0.0311(18) 0.0298(18) 0.0064(14) 0.0005(14) 0.0060(14)
O4 0.0242(16) 0.0288(17) 0.0254(17) 0.0028(13) 0.0061(13) 0.0016(13)
O5 0.0242(16) 0.0330(18) 0.0228(16) -0.0004(14) 0.0000(13) -0.0008(14)
O6 0.038(2) 0.0281(18) 0.0316(19) 0.0034(15) 0.0052(15) 0.0012(15)
O7 0.130(5) 0.053(3) 0.098(4) -0.038(3) 0.087(4) -0.045(3)
O8 0.095(4) 0.068(3) 0.041(3) -0.013(2) -0.010(2) 0.034(3)
C34 0.035(3) 0.057(4) 0.064(4) 0.010(3) 0.007(3) -0.018(3)
C35 0.028(3) 0.057(4) 0.054(4) 0.000(3) -0.001(3) -0.014(3)
C36 0.024(3) 0.051(3) 0.034(3) 0.002(2) -0.003(2) 0.008(2)
C37 0.028(3) 0.043(3) 0.036(3) 0.000(2) 0.000(2) 0.016(2)
C38 0.043(3) 0.028(3) 0.031(3) 0.006(2) -0.001(2) 0.000(2)
C39 0.034(3) 0.034(3) 0.030(3) 0.005(2) 0.006(2) -0.005(2)
C40 0.020(2) 0.036(3) 0.035(3) -0.004(2) 0.010(2) 0.001(2)
C41 0.020(2) 0.033(3) 0.035(3) -0.008(2) 0.000(2) 0.0006(19)
C42 0.030(3) 0.043(3) 0.026(3) -0.001(2) -0.004(2) 0.010(2)
C43 0.042(3) 0.037(3) 0.030(3) 0.004(2) 0.003(2) 0.013(2)
C44 0.053(4) 0.032(3) 0.047(3) 0.013(2) 0.005(3) -0.008(3)
C45 0.050(3) 0.046(3) 0.045(3) 0.011(3) 0.011(3) -0.015(3)
C46 0.065(4) 0.047(4) 0.060(4) -0.013(3) 0.021(3) -0.019(3)
C47 0.062(4) 0.038(3) 0.064(4) -0.007(3) 0.016(3) -0.009(3)
C48 0.070(4) 0.052(4) 0.045(4) -0.007(3) 0.028(3) -0.011(3)
C49 0.060(4) 0.037(3) 0.050(4) -0.003(3) 0.023(3) -0.013(3)

loop_
_atom_type_symbol
_atom_type_description
_atom_type_scat_dispersion_real
_atom_type_scat_dispersion_imag
_atom_type_scat_source
C C 0.0033 0.0016 'International Tables Vol C Tables 4.2.6.8 and 6.1.1.4'
H H 0.0000 0.0000 'International Tables Vol C Tables 4.2.6.8 and 6.1.1.4'
O O 0.0106 0.0060 'International Tables Vol C Tables 4.2.6.8 and 6.1.1.4'
Si Si 0.0817 0.0704 'International Tables Vol C Tables 4.2.6.8 and 6.1.1.4'
K K 0.2009 0.2494 'International Tables Vol C Tables 4.2.6.8 and 6.1.1.4'
Th Th -7.2400 8.8979 'International Tables Vol C Tables 4.2.6.8 and 6.1.1.4'

loop_
_geom_angle_atom_site_label_1
_geom_angle_atom_site_label_2
_geom_angle_atom_site_label_3
_geom_angle
Cnt1 Th1 Cnt2 120.5
Cnt1 Th1 Cnt3 119.4
Cnt2 Th1 Cnt3 120.1
C13 Th1 C2 120.29(13)
C13 Th1 C24 119.64(14)
C2 Th1 C24 120.07(13)
C13 Th1 C12 30.22(13)
C2 Th1 C12 98.67(14)
C24 Th1 C12 135.14(14)
C13 Th1 C25 98.79(14)
C2 Th1 C25 135.47(14)
C24 Th1 C25 30.07(14)
C12 Th1 C25 125.17(14)
C13 Th1 C1 130.61(14)
C2 Th1 C1 30.34(12)
C24 Th1 C1 102.13(14)
C12 Th1 C1 101.03(13)
C25 Th1 C1 129.14(14)
C13 Th1 C26 72.33(14)
C2 Th1 C26 165.36(14)
C24 Th1 C26 48.11(14)
C12 Th1 C26 95.76(14)
C25 Th1 C26 29.89(14)
C1 Th1 C26 147.25(14)
C13 Th1 C16 48.11(13)
C2 Th1 C16 72.79(13)
C24 Th1 C16 164.79(14)
C12 Th1 C16 29.65(13)
C25 Th1 C16 145.26(14)
C1 Th1 C16 85.57(13)
C26 Th1 C16 120.41(13)
C13 Th1 C3 133.04(13)
C2 Th1 C3 29.75(13)
C24 Th1 C3 101.28(13)
C12 Th1 C3 122.97(13)
C25 Th1 C3 107.38(14)
C1 Th1 C3 50.12(13)
C26 Th1 C3 136.43(13)
C16 Th1 C3 93.73(13)
C13 Th1 C14 29.79(13)
C2 Th1 C14 105.15(13)
C24 Th1 C14 127.81(14)
C12 Th1 C14 49.81(13)
C25 Th1 C14 98.64(14)
C1 Th1 C14 129.59(13)
C26 Th1 C14 82.41(14)
C16 Th1 C14 48.01(13)
C3 Th1 C14 106.49(13)
C13 Th1 C27 76.31(13)
C2 Th1 C27 154.09(13)
C24 Th1 C27 47.69(14)
C12 Th1 C27 87.59(14)
C25 Th1 C27 48.95(14)
C1 Th1 C27 123.82(13)
C26 Th1 C27 28.88(13)
C16 Th1 C27 117.16(13)
C3 Th1 C27 148.80(13)
C14 Th1 C27 98.11(13)
C13 Th1 C5 159.20(14)
C2 Th1 C5 48.18(13)
C24 Th1 C5 74.36(13)
C12 Th1 C5 128.98(13)
C25 Th1 C5 99.58(14)
C1 Th1 C5 29.68(13)
C26 Th1 C5 122.29(14)
C16 Th1 C5 114.97(13)
C3 Th1 C5 48.42(12)
C14 Th1 C5 152.76(13)
C27 Th1 C5 109.13(13)
C13 Th1 C15 47.76(13)
C2 Th1 C15 77.10(13)
C24 Th1 C15 154.59(14)
C12 Th1 C15 48.55(13)
C25 Th1 C15 124.52(14)
C1 Th1 C15 100.90(13)
C26 Th1 C15 111.25(14)
C16 Th1 C15 28.46(13)
C3 Th1 C15 85.42(13)
C14 Th1 C15 28.84(13)
C27 Th1 C15 123.72(13)
C5 Th1 C15 125.28(13)
C13 Th1 C4 161.75(13)
C2 Th1 C4 47.70(13)
C24 Th1 C4 74.26(13)
C12 Th1 C4 146.03(13)
C25 Th1 C4 88.79(13)
C1 Th1 C4 48.58(13)
C26 Th1 C4 118.09(13)
C16 Th1 C4 119.89(13)
C3 Th1 C4 29.15(12)
C14 Th1 C4 132.81(13)
C27 Th1 C4 120.38(13)
C5 Th1 C4 28.50(13)
C15 Th1 C4 114.53(13)
C13 Th1 C23 104.67(13)
C2 Th1 C23 127.36(13)
C24 Th1 C23 29.43(13)
C12 Th1 C23 108.94(13)
C25 Th1 C23 49.85(14)
C1 Th1 C23 99.19(13)
C26 Th1 C23 48.45(14)
C16 Th1 C23 136.98(13)
C3 Th1 C23 122.08(13)
C14 Th1 C23 127.02(13)
C27 Th1 C23 29.15(13)
C5 Th1 C23 80.19(13)
C15 Th1 C23 152.43(13)
C4 Th1 C23 92.94(13)
C1 Si1 C7 116.2(2)
C1 Si1 C8 108.8(2)
C7 Si1 C8 110.0(2)
C1 Si1 C6 109.2(2)
C7 Si1 C6 105.5(2)
C8 Si1 C6 106.7(2)
C3 Si2 C9 109.6(2)
C3 Si2 C11 114.8(2)
C9 Si2 C11 111.4(3)
C3 Si2 C10 109.3(2)
C9 Si2 C10 107.8(3)
C11 Si2 C10 103.6(3)
C12 Si3 C19 113.5(2)
C12 Si3 C17 112.1(2)
C19 Si3 C17 110.2(3)
C12 Si3 C18 107.1(2)
C19 Si3 C18 106.4(2)
C17 Si3 C18 107.1(3)
C14 Si4 C20 113.4(2)
C14 Si4 C22 113.0(2)
C20 Si4 C22 110.7(3)
C14 Si4 C21 107.1(2)
C20 Si4 C21 107.4(3)
C22 Si4 C21 104.6(3)
C23 Si5 C30 114.3(2)
C23 Si5 C29 111.6(2)
C30 Si5 C29 109.5(3)
C23 Si5 C28 107.8(3)
C30 Si5 C28 105.8(2)
C29 Si5 C28 107.5(3)
C33A Si6 C32 101.5(9)
C33A Si6 C25 107.1(8)
C32 Si6 C25 107.8(3)
C33A Si6 C31 114.6(9)
C32 Si6 C31 107.1(3)
C25 Si6 C31 117.5(3)
C32 Si6 C33 118.7(9)
C25 Si6 C33 107.2(8)
C31 Si6 C33 98.9(7)
C5 C1 C2 104.4(4)
C5 C1 Si1 127.9(3)
C2 C1 Si1 126.0(3)
C5 C1 Th1 77.2(2)
C2 C1 Th1 73.7(2)
Si1 C1 Th1 125.4(2)
C3 C2 C1 111.0(4)
C3 C2 Th1 78.0(2)
C1 C2 Th1 76.0(2)
C4 C3 C2 104.7(4)
C4 C3 Si2 124.8(3)
C2 C3 Si2 127.9(3)
C4 C3 Th1 76.3(2)
C2 C3 Th1 72.3(2)
Si2 C3 Th1 130.3(2)
C5 C4 C3 110.4(4)
C5 C4 Th1 75.3(2)
C3 C4 Th1 74.6(2)
C4 C5 C1 109.4(4)
C4 C5 Th1 76.2(2)
C1 C5 Th1 73.1(2)
C16 C12 C13 104.2(4)
C16 C12 Si3 128.0(3)
C13 C12 Si3 122.4(3)
C16 C12 Th1 76.5(2)
C13 C12 Th1 73.4(2)
Si3 C12 Th1 135.0(2)
C14 C13 C12 110.7(4)
C14 C13 Th1 78.8(2)
C12 C13 Th1 76.4(2)
C15 C14 C13 105.1(4)
C15 C14 Si4 128.2(3)
C13 C14 Si4 121.8(3)
C15 C14 Th1 76.1(2)
C13 C14 Th1 71.4(2)
Si4 C14 Th1 136.5(2)
C16 C15 C14 109.9(4)
C16 C15 Th1 74.4(3)
C14 C15 Th1 75.1(3)
C15 C16 C12 110.1(4)
C15 C16 Th1 77.2(3)
C12 C16 Th1 73.8(2)
C24 C23 C27 104.6(4)
C24 C23 Si5 126.3(3)
C27 C23 Si5 125.4(3)
C24 C23 Th1 71.8(2)
C27 C23 Th1 74.7(2)
Si5 C23 Th1 134.9(2)
C23 C24 C25 111.8(4)
C23 C24 Th1 78.8(3)
C25 C24 Th1 75.5(3)
C24 C25 C26 104.1(4)
C24 C25 Si6 124.9(4)
C26 C25 Si6 128.5(4)
C24 C25 Th1 74.4(3)
C26 C25 Th1 76.0(3)
Si6 C25 Th1 127.9(2)
C27 C26 C25 109.6(4)
C27 C26 Th1 76.9(3)
C25 C26 Th1 74.1(3)
C26 C27 C23 109.7(4)
C26 C27 Th1 74.3(3)
C23 C27 Th1 76.1(2)
O7 K1 O8 164.38(16)
O7 K1 O5 98.08(16)
O8 K1 O5 80.94(13)
O7 K1 O4 83.70(12)
O8 K1 O4 82.12(14)
O5 K1 O4 61.94(9)
O7 K1 O3 85.61(16)
O8 K1 O3 81.80(12)
O5 K1 O3 121.82(10)
O4 K1 O3 60.86(9)
O7 K1 O1 98.63(13)
O8 K1 O1 95.62(15)
O5 K1 O1 117.05(11)
O4 K1 O1 177.61(11)
O3 K1 O1 119.67(11)
O7 K1 O2 82.44(16)
O8 K1 O2 99.10(14)
O5 K1 O2 177.91(11)
O4 K1 O2 120.15(10)
O3 K1 O2 60.21(10)
O1 K1 O2 60.86(11)
O7 K1 O6 91.74(16)
O8 K1 O6 101.07(12)
O5 K1 O6 60.12(10)
O4 K1 O6 120.48(10)
O3 K1 O6 176.90(10)
O1 K1 O6 59.12(11)
O2 K1 O6 117.88(11)
C34 O1 C45 112.3(4)
C34 O1 K1 115.1(3)
C45 O1 K1 115.5(3)
C35 O2 C36 112.1(4)
C35 O2 K1 110.2(3)
C36 O2 K1 114.9(3)
C38 O3 C37 112.6(4)
C38 O3 K1 114.3(3)
C37 O3 K1 114.2(3)
C40 O4 C39 112.1(3)
C40 O4 K1 111.0(3)
C39 O4 K1 113.1(3)
C42 O5 C41 111.9(4)
C42 O5 K1 115.9(3)
C41 O5 K1 114.3(3)
C44 O6 C43 111.9(4)
C44 O6 K1 117.2(3)
C43 O6 K1 115.5(3)
C46 O7 C49 111.9(5)
C46 O7 K1 135.1(4)
C49 O7 K1 112.8(3)
C53 O8 C50 109.4(6)
C53 O8 K1 113.9(4)
C50 O8 K1 127.7(4)
O1 C34 C35 109.2(5)
O2 C35 C34 109.2(5)
O2 C36 C37 108.9(4)
O3 C37 C36 107.6(4)
O3 C38 C39 107.9(4)
O4 C39 C38 108.5(4)
O4 C40 C41 109.5(4)
O5 C41 C40 108.8(4)
O5 C42 C43 108.6(4)
O6 C43 C42 109.1(4)
O6 C44 C45 108.4(4)
O1 C45 C44 108.4(5)
O7 C46 C47 108.5(5)
C46 C47 C48 103.8(5)
C49 C48 C47 103.9(5)
O7 C49 C48 107.3(5)
O8 C50 C51 106.2(7)
C50 C51 C52 100.4(10)
C50 C51 C52A 107.6(10)
C53 C52 C51 104.9(12)
C51 C52A C53 91.3(11)
O8 C53 C52 106.5(9)
O8 C53 C52A 101.6(8)

loop_
_geom_bond_atom_site_label_1
_geom_bond_atom_site_label_2
_geom_bond_distance
Cnt1 Th1 2.529
Cnt2 Th1 2.522
Cnt3 Th1 2.524
Th1 C13 2.732(4)
Th1 C2 2.749(4)
Th1 C24 2.756(4)
Th1 C12 2.770(4)
Th1 C25 2.771(5)
Th1 C1 2.779(4)
Th1 C26 2.796(4)
Th1 C16 2.806(4)
Th1 C3 2.822(4)
Th1 C14 2.829(4)
Th1 C27 2.829(4)
Th1 C5 2.832(4)
Th1 C15 2.841(4)
Th1 C4 2.844(4)
Th1 C23 2.846(4)
Si1 C1 1.849(5)
Si1 C7 1.867(5)
Si1 C8 1.871(5)
Si1 C6 1.888(5)
Si2 C3 1.855(4)
Si2 C9 1.856(6)
Si2 C11 1.861(6)
Si2 C10 1.881(6)
Si3 C12 1.850(5)
Si3 C19 1.854(6)
Si3 C17 1.873(6)
Si3 C18 1.882(5)
Si4 C14 1.849(5)
Si4 C20 1.859(6)
Si4 C22 1.864(5)
Si4 C21 1.884(6)
Si5 C23 1.857(5)
Si5 C30 1.866(5)
Si5 C29 1.869(6)
Si5 C28 1.878(6)
Si6 C33A 1.81(3)
Si6 C32 1.851(7)
Si6 C25 1.857(5)
Si6 C31 1.869(7)
Si6 C33 1.97(2)
C1 C5 1.438(6)
C1 C2 1.447(6)
C2 C3 1.432(6)
C3 C4 1.426(6)
C4 C5 1.397(6)
C12 C16 1.427(6)
C12 C13 1.435(6)
C13 C14 1.432(6)
C14 C15 1.412(6)
C15 C16 1.389(6)
C23 C24 1.426(7)
C23 C27 1.428(6)
C24 C25 1.434(7)
C25 C26 1.436(7)
C26 C27 1.403(7)
K1 O7 2.659(4)
K1 O8 2.697(5)
K1 O5 2.762(3)
K1 O4 2.773(3)
K1 O3 2.791(3)
K1 O1 2.814(4)
K1 O2 2.818(3)
K1 O6 2.823(3)
O1 C34 1.424(7)
O1 C45 1.424(7)
O2 C35 1.422(6)
O2 C36 1.432(6)
O3 C38 1.422(6)
O3 C37 1.431(6)
O4 C40 1.416(5)
O4 C39 1.426(6)
O5 C42 1.425(6)
O5 C41 1.425(6)
O6 C44 1.420(6)
O6 C43 1.423(6)
O7 C46 1.357(7)
O7 C49 1.396(7)
O8 C53 1.389(8)
O8 C50 1.406(9)
C34 C35 1.491(9)
C36 C37 1.493(8)
C38 C39 1.491(7)
C40 C41 1.494(7)
C42 C43 1.500(8)
C44 C45 1.499(8)
C46 C47 1.477(9)
C47 C48 1.516(8)
C48 C49 1.501(8)
C50 C51 1.455(12)
C51 C52 1.498(18)
C51 C52A 1.62(2)
C52 C53 1.451(17)
C52A C53 1.649(19)
